data_2241463
loop_
_publ_author_name
'Britton, Doyle'
'Noland, Wayland E.'
'Tritch, Kenneth J.'

_publ_section_title
;
 Two new polytypes of 2,4,6-tribromobenzonitrile
;
_journal_coeditor_code LH5796
_journal_issue 2
_journal_name_full 'Acta Crystallographica Section E'
_journal_page_first 178
_journal_page_last 183
_journal_paper_doi 10.1107/S2056989016000256
_journal_volume 72
_journal_year 2016
_chemical_formula_iupac 'C7 H2 Br3 N'
_chemical_formula_moiety 'C7 H2 Br3 N'
_chemical_formula_sum 'C7 H2 Br3 N'
_chemical_formula_weight 339.83
_chemical_name_systematic
;
 2,4,6-Tribromobenzonitrile - polytype II
;
_space_group_IT_number 62
_symmetry_cell_setting orthorhombic
_symmetry_space_group_name_Hall '-P 2ac 2n'
_symmetry_space_group_name_H-M 'P n m a'
_atom_sites_solution_hydrogens geom
_atom_sites_solution_primary direct
_atom_sites_solution_secondary difmap
_audit_creation_method <i>SHELXTL</i>
_cell_angle_alpha 90.00
_cell_angle_beta 90.00
_cell_angle_gamma 90.00
_cell_formula_units_Z 8
_cell_length_a 13.6183(13)
_cell_length_b 10.2147(10)
_cell_length_c 12.4754(12)
_cell_measurement_reflns_used 3180
_cell_measurement_temperature 173(2)
_cell_measurement_theta_max 27.2
_cell_measurement_theta_min 2.9
_cell_volume 1735.4(3)
_computing_cell_refinement
;
SAINT (Bruker, 2002)
;
_computing_data_collection
;
SMART (Bruker, 2002)
;
_computing_data_reduction
;
SAINT (Bruker, 2002)
;
_computing_molecular_graphics
;
Mercury (Macrae <i>et al.</i>, 2008)
;
_computing_publication_material
;
<i>SHELXTL</i> (Sheldrick, 2008), enCIFer (Allen <i>et al.</i>,
2004),
and publCIF (Westrip, 2010)
;
_computing_structure_refinement
;
<i>SHELXTL</i> (Sheldrick, 2008)
;
_computing_structure_solution
;
<i>SHELXTL</i> (Sheldrick, 2008)
;
_diffrn_ambient_temperature 173(2)
_diffrn_measured_fraction_theta_full 0.997
_diffrn_measured_fraction_theta_max 0.997
_diffrn_measurement_device_type
;
Bruker 1K area-detector diffractometer
;
_diffrn_measurement_method '\w scans'
_diffrn_radiation_monochromator graphite
_diffrn_radiation_source 'fine-focus sealed tube'
_diffrn_radiation_type MoK\a
_diffrn_radiation_wavelength 0.71073
_diffrn_reflns_av_R_equivalents 0.0516
_diffrn_reflns_av_sigmaI/netI 0.0297
_diffrn_reflns_limit_h_max 17
_diffrn_reflns_limit_h_min -17
_diffrn_reflns_limit_k_max 13
_diffrn_reflns_limit_k_min -13
_diffrn_reflns_limit_l_max 16
_diffrn_reflns_limit_l_min -16
_diffrn_reflns_number 16607
_diffrn_reflns_theta_full 27.50
_diffrn_reflns_theta_max 27.50
_diffrn_reflns_theta_min 2.21
_diffrn_standards_decay_% '< 1'
_diffrn_standards_number 0
_exptl_absorpt_coefficient_mu 13.876
_exptl_absorpt_correction_T_max 0.37
_exptl_absorpt_correction_T_min 0.06
_exptl_absorpt_correction_type multi-scan
_exptl_absorpt_process_details
;
(SADABS; Bruker, 2002)
;
_exptl_crystal_colour colorless
_exptl_crystal_density_diffrn 2.601
_exptl_crystal_density_method 'not measured'
_exptl_crystal_description plate
_exptl_crystal_F_000 1248
_exptl_crystal_size_max 0.25
_exptl_crystal_size_mid 0.20
_exptl_crystal_size_min 0.07
_refine_diff_density_max 0.438
_refine_diff_density_min -0.687
_refine_ls_extinction_method none
_refine_ls_goodness_of_fit_ref 1.020
_refine_ls_hydrogen_treatment constr
_refine_ls_matrix_type full
_refine_ls_number_parameters 115
_refine_ls_number_reflns 2093
_refine_ls_number_restraints 0
_refine_ls_restrained_S_all 1.020
_refine_ls_R_factor_all 0.0421
_refine_ls_R_factor_gt 0.0283
_refine_ls_shift/su_max 0.001
_refine_ls_shift/su_mean 0.000
_refine_ls_structure_factor_coef Fsqd
_refine_ls_weighting_details 'calc w=1/[\s^2^(Fo^2^)+(0.0300P)^2^+1.5600P] where P=(Fo^2^+2Fc^2^)/3'
_refine_ls_weighting_scheme calc
_refine_ls_wR_factor_gt 0.0589
_refine_ls_wR_factor_ref 0.0628
_reflns_number_gt 1692
_reflns_number_total 2093
_reflns_threshold_expression >2\s(I)
_cod_data_source_file lh5796sup1.cif
_cod_data_source_block RCN-II
_cod_database_code 2241463

loop_
_symmetry_equiv_pos_as_xyz
'x, y, z'
'-x+1/2, -y, z+1/2'
'-x, y+1/2, -z'
'x+1/2, -y+1/2, -z+1/2'
'-x, -y, -z'
'x-1/2, y, -z-1/2'
'x, -y-1/2, z'
'-x-1/2, y-1/2, z-1/2'

loop_
_atom_site_type_symbol
_atom_site_label
_atom_site_fract_x
_atom_site_fract_y
_atom_site_fract_z
_atom_site_U_iso_or_equiv
_atom_site_adp_type
_atom_site_calc_flag
_atom_site_refinement_flags
_atom_site_occupancy
_atom_site_symmetry_multiplicity
Br Br22 0.13341(3) 0.52761(3) 0.04244(3) 0.02658(11) Uani d . 1 1
Br Br24 0.14558(4) 0.2500 0.43375(4) 0.02477(13) Uani d S 1 2
C C21 0.1318(3) 0.2500 0.0608(4) 0.0197(10) Uani d S 1 2
C C22 0.1359(2) 0.3683(3) 0.1174(3) 0.0206(7) Uani d . 1 1
C C23 0.1418(2) 0.3697(3) 0.2282(3) 0.0217(7) Uani d . 1 1
H H23 0.1444 0.4500 0.2666 0.026 Uiso calc R 1 1
C C24 0.1437(3) 0.2500 0.2821(4) 0.0190(10) Uani d S 1 2
C C27 0.1207(4) 0.2500 -0.0545(4) 0.0257(11) Uani d S 1 2
N N27 0.1115(3) 0.2500 -0.1447(4) 0.0332(11) Uani d S 1 2
Br Br32 0.10699(3) 0.47273(3) 0.69146(3) 0.02650(11) Uani d . 1 1
Br Br34 0.12804(4) 0.7500 0.29979(4) 0.02786(13) Uani d S 1 2
C C31 0.1095(3) 0.7500 0.6720(3) 0.0175(9) Uani d S 1 2
C C32 0.1116(2) 0.6320(3) 0.6155(3) 0.0195(7) Uani d . 1 1
C C33 0.1171(2) 0.6315(3) 0.5049(3) 0.0201(7) Uani d . 1 1
H H33 0.1189 0.5511 0.4666 0.024 Uiso calc R 1 1
C C34 0.1199(3) 0.7500 0.4508(4) 0.0196(10) Uani d S 1 2
C C37 0.1056(3) 0.7500 0.7873(4) 0.0200(10) Uani d S 1 2
N N37 0.1015(3) 0.7500 0.8798(3) 0.0255(9) Uani d S 1 2

loop_
_atom_site_aniso_label
_atom_site_aniso_U_11
_atom_site_aniso_U_22
_atom_site_aniso_U_33
_atom_site_aniso_U_12
_atom_site_aniso_U_13
_atom_site_aniso_U_23
Br22 0.0364(2) 0.01742(19) 0.0259(2) -0.00058(15) -0.00196(15) 0.00451(14)
Br24 0.0303(3) 0.0261(3) 0.0179(2) 0.000 0.00098(19) 0.000
C21 0.018(2) 0.021(3) 0.021(2) 0.000 0.0017(19) 0.000
C22 0.0208(16) 0.0182(16) 0.0227(17) 0.0016(14) -0.0003(13) 0.0017(14)
C23 0.0225(16) 0.0186(18) 0.0240(17) -0.0012(14) -0.0012(14) -0.0017(14)
C24 0.021(2) 0.021(3) 0.015(2) 0.000 0.0022(18) 0.000
C27 0.028(3) 0.020(3) 0.029(3) 0.000 0.000(2) 0.000
N27 0.048(3) 0.026(2) 0.026(3) 0.000 -0.002(2) 0.000
Br32 0.0386(2) 0.01618(19) 0.02475(19) -0.00117(15) 0.00205(14) 0.00374(14)
Br34 0.0418(3) 0.0243(3) 0.0174(2) 0.000 -0.0003(2) 0.000
C31 0.017(2) 0.021(2) 0.015(2) 0.000 -0.0003(17) 0.000
C32 0.0182(15) 0.0163(16) 0.0241(17) 0.0004(13) -0.0006(13) 0.0044(14)
C33 0.0229(17) 0.0157(18) 0.0216(17) 0.0015(14) -0.0009(13) -0.0018(14)
C34 0.025(2) 0.018(2) 0.015(2) 0.000 -0.0001(18) 0.000
C37 0.023(2) 0.014(2) 0.023(3) 0.000 -0.0009(19) 0.000
N37 0.030(2) 0.024(2) 0.023(2) 0.000 -0.0002(17) 0.000

loop_
_atom_type_symbol
_atom_type_description
_atom_type_scat_dispersion_real
_atom_type_scat_dispersion_imag
_atom_type_scat_source
C C 0.0033 0.0016 'International Tables Vol C Tables 4.2.6.8 and 6.1.1.4'
H H 0.0000 0.0000 'International Tables Vol C Tables 4.2.6.8 and 6.1.1.4'
N N 0.0061 0.0033 'International Tables Vol C Tables 4.2.6.8 and 6.1.1.4'
Br Br -0.2901 2.4595 'International Tables Vol C Tables 4.2.6.8 and 6.1.1.4'

loop_
_geom_angle_atom_site_label_1
_geom_angle_atom_site_label_2
_geom_angle_atom_site_label_3
_geom_angle_site_symmetry_1
_geom_angle
C22 C21 C22 7_565 119.3(4)
C22 C21 C27 . 120.3(2)
C23 C22 C21 . 120.9(3)
C23 C22 Br22 . 119.3(3)
C21 C22 Br22 . 119.8(3)
C22 C23 C24 . 118.2(3)
C22 C23 H23 . 120.9
C24 C23 H23 . 120.9
C23 C24 C23 7_565 122.4(4)
C23 C24 Br24 . 118.8(2)
N27 C27 C21 . 179.7(5)
C32 C31 C32 7_575 119.3(4)
C32 C31 C37 . 120.3(2)
C33 C32 C31 . 120.6(3)
C33 C32 Br32 . 120.0(3)
C31 C32 Br32 . 119.4(2)
C32 C33 C34 . 118.9(3)
C32 C33 H33 . 120.5
C34 C33 H33 . 120.5
C33 C34 C33 7_575 121.6(4)
C33 C34 Br34 . 119.2(2)
N37 C37 C31 . 179.3(5)

loop_
_geom_bond_atom_site_label_1
_geom_bond_atom_site_label_2
_geom_bond_distance
Br22 C22 1.877(3)
Br24 C24 1.892(5)
C21 C22 1.400(4)
C21 C27 1.446(7)
C22 C23 1.385(5)
C23 C24 1.395(4)
C23 H23 0.9500
C27 N27 1.132(7)
Br32 C32 1.884(3)
Br34 C34 1.887(4)
C31 C32 1.396(4)
C31 C37 1.439(6)
C32 C33 1.382(5)
C33 C34 1.387(4)
C33 H33 0.9500
C37 N37 1.156(6)

loop_
_geom_torsion_atom_site_label_1
_geom_torsion_atom_site_label_2
_geom_torsion_atom_site_label_3
_geom_torsion_atom_site_label_4
_geom_torsion_site_symmetry_1
_geom_torsion_site_symmetry_4
_geom_torsion
C22 C21 C22 C23 7_565 . -1.4(6)
C27 C21 C22 C23 . . 176.8(4)
C22 C21 C22 Br22 7_565 . 178.6(2)
C27 C21 C22 Br22 . . -3.2(5)
C21 C22 C23 C24 . . 0.1(5)
Br22 C22 C23 C24 . . -179.9(3)
C22 C23 C24 C23 . 7_565 1.3(7)
C22 C23 C24 Br24 . . -177.1(2)
C32 C31 C32 C33 7_575 . 0.8(6)
C37 C31 C32 C33 . . -178.9(4)
C32 C31 C32 Br32 7_575 . -179.2(2)
C37 C31 C32 Br32 . . 1.1(5)
C31 C32 C33 C34 . . -0.3(5)
Br32 C32 C33 C34 . . 179.7(3)
C32 C33 C34 C33 . 7_575 -0.2(7)
C32 C33 C34 Br34 . . 179.7(2)

_cod_database_fobs_code 2241463
